data_7063418
loop_
_publ_author_name
'Liu, Shichang'
'Dong, Zhen'
'Ye, Zhiwen'

_publ_section_title
;
 Metal salts of fused triazole--triazine as promising energetic materials:
 crystal structures, energetic properties and high thermal stability
;
_journal_issue 37
_journal_name_full 'New Journal of Chemistry'
_journal_page_first 16331
_journal_page_last 16336
_journal_paper_doi 10.1039/D4NJ02823F
_journal_volume 48
_journal_year 2024
_chemical_formula_moiety 'C5 H K2 N9 O6'
_chemical_formula_sum 'C5 H K2 N9 O6'
_chemical_formula_weight 361.35
_space_group_crystal_system monoclinic
_space_group_IT_number 14
_space_group_name_Hall '-P 2ybc'
_space_group_name_H-M_alt 'P 1 21/c 1'
_atom_sites_solution_hydrogens geom
_audit_creation_method SHELXL-2018/1
_audit_update_record
;
2022-09-28 deposited with the CCDC.	2024-08-19 downloaded from the CCDC.
;
_cell_angle_alpha 90
_cell_angle_beta 109.5380(10)
_cell_angle_gamma 90
_cell_formula_units_Z 4
_cell_length_a 11.4704(6)
_cell_length_b 14.0220(6)
_cell_length_c 7.6750(3)
_cell_measurement_reflns_used 7205
_cell_measurement_temperature 296(2)
_cell_measurement_theta_max 27.48
_cell_measurement_theta_min 2.38
_cell_volume 1163.35(9)
_computing_cell_refinement 'Bruker SAINT'
_computing_data_collection 'Bruker APEX3'
_computing_data_reduction 'Bruker SAINT'
_computing_molecular_graphics 'Bruker SHELXTL'
_computing_publication_material 'Bruker SHELXTL'
_computing_structure_refinement 'SHELXL-2018/1 (Sheldrick, 2018)'
_computing_structure_solution 'SHELXT 2014/5 (Sheldrick, 2014)'
_diffrn_ambient_temperature 296(2)
_diffrn_detector_area_resol_mean 10.42
_diffrn_measured_fraction_theta_full 0.994
_diffrn_measured_fraction_theta_max 0.994
_diffrn_measurement_device_type 'Bruker D8 QUEST PHOTON 100'
_diffrn_measurement_method '\f and \w scans'
_diffrn_radiation_type MoK\a
_diffrn_radiation_wavelength 0.71073
_diffrn_reflns_av_R_equivalents 0.0248
_diffrn_reflns_av_unetI/netI 0.0218
_diffrn_reflns_Laue_measured_fraction_full 0.994
_diffrn_reflns_Laue_measured_fraction_max 0.994
_diffrn_reflns_limit_h_max 14
_diffrn_reflns_limit_h_min -14
_diffrn_reflns_limit_k_max 17
_diffrn_reflns_limit_k_min -18
_diffrn_reflns_limit_l_max 9
_diffrn_reflns_limit_l_min -9
_diffrn_reflns_number 11250
_diffrn_reflns_point_group_measured_fraction_full 0.994
_diffrn_reflns_point_group_measured_fraction_max 0.994
_diffrn_reflns_theta_full 25.242
_diffrn_reflns_theta_max 27.515
_diffrn_reflns_theta_min 2.905
_diffrn_source.source 'Ius 2.0'
_diffrn_source.type microfocus

_exptl_absorpt_coefficient_mu 0.870
_exptl_absorpt_correction_T_max 0.7456
_exptl_absorpt_correction_T_min 0.6234
_exptl_absorpt_correction_type multi-scan
_exptl_absorpt_process_details sadabs
_exptl_crystal_colour yellow
_exptl_crystal_density_diffrn 2.063
_exptl_crystal_description block
_exptl_crystal_F_000 720
_exptl_crystal_size_max 0.180
_exptl_crystal_size_mid 0.160
_exptl_crystal_size_min 0.080
_refine_diff_density_max 0.456
_refine_diff_density_min -0.621
_refine_diff_density_rms 0.058
_refine_ls_extinction_method none
_refine_ls_goodness_of_fit_ref 1.048
_refine_ls_hydrogen_treatment constr
_refine_ls_matrix_type full
_refine_ls_number_parameters 199
_refine_ls_number_reflns 2654
_refine_ls_number_restraints 0
_refine_ls_restrained_S_all 1.048
_refine_ls_R_factor_all 0.0373
_refine_ls_R_factor_gt 0.0298
_refine_ls_shift/su_max 0.002
_refine_ls_shift/su_mean 0.000
_refine_ls_structure_factor_coef Fsqd
_refine_ls_weighting_details 'w=1/[\s^2^(Fo^2^)+(0.0382P)^2^+0.5733P] where P=(Fo^2^+2Fc^2^)/3'
_refine_ls_weighting_scheme calc
_refine_ls_wR_factor_gt 0.0734
_refine_ls_wR_factor_ref 0.0770
_reflns_Friedel_coverage 0.000
_reflns_number_gt 2307
_reflns_number_total 2654
_reflns_threshold_expression 'I > 2\s(I)'
_cod_data_source_file d4nj02823f2.cif
_cod_data_source_block DZ220521_a
_cod_depositor_comments 'Adding full bibliography for 7063418--7063420.cif.'
_cod_original_sg_symbol_H-M 'P 21/c'
_cod_database_code 7063418
_shelx_shelxl_version_number 2018/1
_shelx_space_group_comment
;
The symmetry employed for this shelxl refinement is uniquely defined
by the following loop, which should always be used as a source of
symmetry information in preference to the above space-group names.
They are only intended as comments.
;
_shelx_estimated_absorpt_t_min 0.859
_shelx_estimated_absorpt_t_max 0.934

loop_
_space_group_symop_operation_xyz
'x, y, z'
'-x, y+1/2, -z+1/2'
'-x, -y, -z'
'x, -y-1/2, z-1/2'

loop_
_atom_site_label
_atom_site_type_symbol
_atom_site_fract_x
_atom_site_fract_y
_atom_site_fract_z
_atom_site_U_iso_or_equiv
_atom_site_adp_type
_atom_site_occupancy
_atom_site_site_symmetry_order
_atom_site_calc_flag
_atom_site_refinement_flags_posn
_atom_site_refinement_flags_adp
_atom_site_refinement_flags_occupancy
_atom_site_disorder_assembly
_atom_site_disorder_group
K1 K 0.25912(3) 1.31236(3) 0.28109(5) 0.02529(11) Uani 1 1 d . . . . .
K2 K 0.08743(4) 0.90180(3) -0.23779(7) 0.04294(14) Uani 1 1 d . . . . .
C1 C 0.43465(18) 0.63299(13) 0.3429(3) 0.0398(5) Uani 1 1 d . . . . .
H1 H 0.446132 0.567261 0.348952 0.048 Uiso 1 1 calc R U . . .
C2 C 0.47093(15) 0.77787(13) 0.3257(2) 0.0262(4) Uani 1 1 d . . . . .
C3 C 0.32921(14) 0.92929(11) 0.3028(2) 0.0196(3) Uani 1 1 d . . . . .
C4 C 0.27315(14) 0.84080(11) 0.3152(2) 0.0194(3) Uani 1 1 d . . . . .
C5 C 0.26761(14) 1.02246(11) 0.2849(2) 0.0199(3) Uani 1 1 d . . . . .
N1 N 0.35311(12) 0.76636(9) 0.32876(19) 0.0222(3) Uani 1 1 d . . . . .
N2 N 0.32878(14) 0.67174(10) 0.3408(2) 0.0328(4) Uani 1 1 d . . . . .
N3 N 0.52489(15) 0.69276(11) 0.3359(3) 0.0379(4) Uani 1 1 d . . . . .
N4 N 0.51880(13) 0.86345(11) 0.3122(2) 0.0310(3) Uani 1 1 d . . . . .
N5 N 0.44622(13) 0.93751(10) 0.3019(2) 0.0264(3) Uani 1 1 d . . . . .
N6 N 0.23861(12) 1.06933(9) 0.11736(18) 0.0202(3) Uani 1 1 d . . . . .
N7 N 0.22685(12) 1.05592(10) 0.42117(18) 0.0217(3) Uani 1 1 d . . . . .
N8 N 0.16590(13) 0.81287(10) 0.3354(2) 0.0276(3) Uani 1 1 d . . . . .
N9 N 0.07090(12) 0.87478(11) 0.2804(2) 0.0279(3) Uani 1 1 d . . . . .
O1 O 0.26284(12) 1.02618(8) -0.00960(16) 0.0291(3) Uani 1 1 d . . . . .
O2 O 0.18898(12) 1.14916(8) 0.08823(16) 0.0287(3) Uani 1 1 d . . . . .
O3 O 0.17844(12) 1.13706(9) 0.41472(17) 0.0314(3) Uani 1 1 d . . . . .
O4 O 0.23782(12) 1.00158(9) 0.55581(16) 0.0327(3) Uani 1 1 d . . . . .
O5 O 0.05732(12) 0.93094(9) 0.1516(2) 0.0372(3) Uani 1 1 d . . . . .
O6 O -0.00633(12) 0.86876(13) 0.3605(2) 0.0497(4) Uani 1 1 d . . . . .

loop_
_atom_site_aniso_label
_atom_site_aniso_U_11
_atom_site_aniso_U_22
_atom_site_aniso_U_33
_atom_site_aniso_U_23
_atom_site_aniso_U_13
_atom_site_aniso_U_12
K1 0.0283(2) 0.0247(2) 0.02484(19) -0.00338(14) 0.01159(14) -0.00169(14)
K2 0.0296(2) 0.0413(3) 0.0504(3) -0.0098(2) 0.00324(18) 0.00611(18)
C1 0.0325(10) 0.0199(9) 0.0606(13) -0.0025(9) 0.0072(9) 0.0073(7)
C2 0.0173(7) 0.0277(9) 0.0332(9) -0.0013(7) 0.0079(6) 0.0031(6)
C3 0.0197(7) 0.0182(8) 0.0220(7) 0.0013(6) 0.0085(6) 0.0004(6)
C4 0.0172(7) 0.0185(7) 0.0221(7) 0.0012(6) 0.0061(6) 0.0018(6)
C5 0.0219(7) 0.0180(7) 0.0216(7) -0.0001(6) 0.0096(6) 0.0000(6)
N1 0.0187(6) 0.0163(7) 0.0307(7) 0.0008(6) 0.0069(5) 0.0009(5)
N2 0.0272(8) 0.0155(7) 0.0517(10) 0.0027(7) 0.0080(7) 0.0010(6)
N3 0.0262(8) 0.0286(8) 0.0576(11) -0.0037(8) 0.0123(7) 0.0088(6)
N4 0.0200(7) 0.0280(8) 0.0483(9) 0.0011(7) 0.0158(6) 0.0013(6)
N5 0.0212(7) 0.0237(7) 0.0373(8) 0.0009(6) 0.0138(6) -0.0014(5)
N6 0.0230(7) 0.0158(6) 0.0226(7) -0.0016(5) 0.0086(5) -0.0022(5)
N7 0.0218(7) 0.0218(7) 0.0222(7) -0.0008(5) 0.0082(5) 0.0003(5)
N8 0.0190(7) 0.0233(7) 0.0421(8) 0.0062(6) 0.0125(6) 0.0013(5)
N9 0.0175(7) 0.0303(8) 0.0359(8) -0.0047(7) 0.0088(6) -0.0022(6)
O1 0.0463(7) 0.0230(6) 0.0234(6) -0.0032(5) 0.0187(5) 0.0021(5)
O2 0.0406(7) 0.0174(6) 0.0279(6) 0.0023(5) 0.0111(5) 0.0068(5)
O3 0.0413(7) 0.0259(6) 0.0315(6) -0.0022(5) 0.0181(5) 0.0104(5)
O4 0.0452(7) 0.0321(7) 0.0255(6) 0.0058(5) 0.0182(5) 0.0024(6)
O5 0.0245(6) 0.0327(7) 0.0483(8) 0.0103(6) 0.0043(6) 0.0021(5)
O6 0.0235(7) 0.0812(12) 0.0512(9) -0.0047(8) 0.0215(6) 0.0014(7)

loop_
_atom_type_symbol
_atom_type_description
_atom_type_scat_dispersion_real
_atom_type_scat_dispersion_imag
_atom_type_scat_source
C C 0.0033 0.0016 'International Tables Vol C Tables 4.2.6.8 and 6.1.1.4'
H H 0.0000 0.0000 'International Tables Vol C Tables 4.2.6.8 and 6.1.1.4'
N N 0.0061 0.0033 'International Tables Vol C Tables 4.2.6.8 and 6.1.1.4'
O O 0.0106 0.0060 'International Tables Vol C Tables 4.2.6.8 and 6.1.1.4'
K K 0.2009 0.2494 'International Tables Vol C Tables 4.2.6.8 and 6.1.1.4'

loop_
_geom_angle_atom_site_label_1
_geom_angle_atom_site_label_2
_geom_angle_atom_site_label_3
_geom_angle
_geom_angle_site_symmetry_1
_geom_angle_site_symmetry_3
_geom_angle_publ_flag
O2 K1 O3 73.77(4) . 4_585 ?
O2 K1 O1 162.95(4) . 4_586 ?
O3 K1 O1 108.53(4) 4_585 4_586 ?
O2 K1 O2 120.73(4) . 4_586 ?
O3 K1 O2 136.32(4) 4_585 4_586 ?
O1 K1 O2 45.84(3) 4_586 4_586 ?
O2 K1 O6 86.98(5) . 2 ?
O3 K1 O6 65.51(4) 4_585 2 ?
O1 K1 O6 79.07(5) 4_586 2 ?
O2 K1 O6 73.97(4) 4_586 2 ?
O2 K1 O3 53.79(3) . . ?
O3 K1 O3 122.54(4) 4_585 . ?
O1 K1 O3 115.36(3) 4_586 . ?
O2 K1 O3 69.63(3) 4_586 . ?
O6 K1 O3 88.06(4) 2 . ?
O2 K1 N4 101.29(4) . 2_655 ?
O3 K1 N4 73.24(4) 4_585 2_655 ?
O1 K1 N4 95.46(4) 4_586 2_655 ?
O2 K1 N4 132.39(4) 4_586 2_655 ?
O6 K1 N4 133.66(5) 2 2_655 ?
O3 K1 N4 133.38(4) . 2_655 ?
O2 K1 O4 117.08(4) . 4_585 ?
O3 K1 O4 43.34(3) 4_585 4_585 ?
O1 K1 O4 67.52(3) 4_586 4_585 ?
O2 K1 O4 108.56(3) 4_586 4_585 ?
O6 K1 O4 70.88(4) 2 4_585 ?
O3 K1 O4 158.10(4) . 4_585 ?
N4 K1 O4 64.76(4) 2_655 4_585 ?
O2 K1 N6 143.89(4) . 4_586 ?
O3 K1 N6 127.81(4) 4_585 4_586 ?
O1 K1 N6 23.43(3) 4_586 4_586 ?
O2 K1 N6 23.19(3) 4_586 4_586 ?
O6 K1 N6 79.66(4) 2 4_586 ?
O3 K1 N6 92.08(3) . 4_586 ?
N4 K1 N6 112.23(4) 2_655 4_586 ?
O4 K1 N6 90.01(3) 4_585 4_586 ?
O2 K1 N3 119.34(4) . 3_676 ?
O3 K1 N3 148.57(4) 4_585 3_676 ?
O1 K1 N3 67.80(4) 4_586 3_676 ?
O2 K1 N3 64.80(4) 4_586 3_676 ?
O6 K1 N3 138.22(4) 2 3_676 ?
O3 K1 N3 84.04(4) . 3_676 ?
N4 K1 N3 76.05(5) 2_655 3_676 ?
O4 K1 N3 115.56(4) 4_585 3_676 ?
N6 K1 N3 59.79(4) 4_586 3_676 ?
O2 K1 N7 95.03(4) . 4_585 ?
O3 K1 N7 22.40(3) 4_585 4_585 ?
O1 K1 N7 90.21(3) 4_586 4_585 ?
O2 K1 N7 128.90(4) 4_586 4_585 ?
O6 K1 N7 72.83(4) 2 4_585 ?
O3 K1 N7 144.82(4) . 4_585 ?
N4 K1 N7 61.13(4) 2_655 4_585 ?
O4 K1 N7 22.72(3) 4_585 4_585 ?
N6 K1 N7 112.38(4) 4_586 4_585 ?
N3 K1 N7 129.71(4) 3_676 4_585 ?
O2 K1 N3 62.64(4) . 2_655 ?
O3 K1 N3 83.17(4) 4_585 2_655 ?
O1 K1 N3 134.03(4) 4_586 2_655 ?
O2 K1 N3 140.50(4) 4_586 2_655 ?
O6 K1 N3 141.81(5) 2 2_655 ?
O3 K1 N3 91.28(4) . 2_655 ?
N4 K1 N3 44.15(4) 2_655 2_655 ?
O4 K1 N3 101.50(4) 4_585 2_655 ?
N6 K1 N3 138.50(4) 4_586 2_655 ?
N3 K1 N3 79.48(4) 3_676 2_655 ?
N7 K1 N3 86.61(4) 4_585 2_655 ?
O1 K2 N2 69.20(4) . 4_575 ?
O1 K2 O6 133.60(4) . 1_554 ?
N2 K2 O6 98.92(5) 4_575 1_554 ?
O1 K2 O3 145.34(4) . 3_575 ?
N2 K2 O3 145.19(4) 4_575 3_575 ?
O6 K2 O3 61.86(4) 1_554 3_575 ?
O1 K2 O4 67.95(4) . 1_554 ?
N2 K2 O4 66.01(4) 4_575 1_554 ?
O6 K2 O4 66.39(4) 1_554 1_554 ?
O3 K2 O4 121.65(4) 3_575 1_554 ?
O1 K2 O5 73.50(4) . 3_575 ?
N2 K2 O5 142.65(4) 4_575 3_575 ?
O6 K2 O5 108.15(4) 1_554 3_575 ?
O3 K2 O5 71.91(3) 3_575 3_575 ?
O4 K2 O5 101.67(4) 1_554 3_575 ?
O1 K2 N8 112.54(4) . 4_575 ?
N2 K2 N8 53.80(4) 4_575 4_575 ?
O6 K2 N8 91.09(5) 1_554 4_575 ?
O3 K2 N8 95.50(4) 3_575 4_575 ?
O4 K2 N8 110.82(4) 1_554 4_575 ?
O5 K2 N8 146.87(4) 3_575 4_575 ?
O1 K2 O5 66.94(3) . . ?
N2 K2 O5 104.81(4) 4_575 . ?
O6 K2 O5 153.83(4) 1_554 . ?
O3 K2 O5 92.08(3) 3_575 . ?
O4 K2 O5 134.06(4) 1_554 . ?
O5 K2 O5 57.14(4) 3_575 . ?
N8 K2 O5 94.05(4) 4_575 . ?
O1 K2 O6 69.83(4) . 3_575 ?
N2 K2 O6 124.31(4) 4_575 3_575 ?
O6 K2 O6 83.58(5) 1_554 3_575 ?
O3 K2 O6 84.37(4) 3_575 3_575 ?
O4 K2 O6 64.55(3) 1_554 3_575 ?
O5 K2 O6 38.56(3) 3_575 3_575 ?
N8 K2 O6 174.03(4) 4_575 3_575 ?
O5 K2 O6 91.92(4) . 3_575 ?
O1 K2 N7 125.67(4) . 3_575 ?
N2 K2 N7 164.71(4) 4_575 3_575 ?
O6 K2 N7 68.54(3) 1_554 3_575 ?
O3 K2 N7 20.81(3) 3_575 3_575 ?
O4 K2 N7 113.88(4) 1_554 3_575 ?
O5 K2 N7 52.48(3) 3_575 3_575 ?
N8 K2 N7 115.81(4) 4_575 3_575 ?
O5 K2 N7 86.20(3) . 3_575 ?
O6 K2 N7 64.68(3) 3_575 3_575 ?
O1 K2 K1 36.71(3) . 4_585 ?
N2 K2 K1 86.01(3) 4_575 4_585 ?
O6 K2 K1 100.30(4) 1_554 4_585 ?
O3 K2 K1 124.12(3) 3_575 4_585 ?
O4 K2 K1 44.02(3) 1_554 4_585 ?
O5 K2 K1 64.54(3) 3_575 4_585 ?
N8 K2 K1 139.58(3) 4_575 4_585 ?
O5 K2 K1 92.30(3) . 4_585 ?
O6 K2 K1 39.81(3) 3_575 4_585 ?
N7 K2 K1 104.42(3) 3_575 4_585 ?
O1 K2 K2 100.45(3) . 3_574 ?
N2 K2 K2 120.03(4) 4_575 3_574 ?
O6 K2 K2 45.43(4) 1_554 3_574 ?
O3 K2 K2 68.69(3) 3_575 3_574 ?
O4 K2 K2 56.15(3) 1_554 3_574 ?
O5 K2 K2 68.47(3) 3_575 3_574 ?
N8 K2 K2 136.45(3) 4_575 3_574 ?
O5 K2 K2 125.59(3) . 3_574 ?
O6 K2 K2 38.15(3) 3_575 3_574 ?
N7 K2 K2 57.73(2) 3_575 3_574 ?
K1 K2 K2 63.923(12) 4_585 3_574 ?
N2 C1 N3 117.23(16) . . ?
N2 C1 H1 121.4 . . ?
N3 C1 H1 121.4 . . ?
N3 C2 N4 127.76(15) . . ?
N3 C2 N1 109.55(15) . . ?
N4 C2 N1 122.68(15) . . ?
N3 C2 K1 72.99(10) . 2_645 ?
N4 C2 K1 55.84(8) . 2_645 ?
N1 C2 K1 168.08(12) . 2_645 ?
N5 C3 C4 123.39(14) . . ?
N5 C3 C5 111.80(13) . . ?
C4 C3 C5 124.80(13) . . ?
N8 C4 N1 112.54(14) . . ?
N8 C4 C3 135.63(14) . . ?
N1 C4 C3 111.42(13) . . ?
N7 C5 N6 120.82(14) . . ?
N7 C5 C3 120.75(13) . . ?
N6 C5 C3 117.94(13) . . ?
N2 N1 C2 109.94(13) . . ?
N2 N1 C4 126.76(14) . . ?
C2 N1 C4 123.27(14) . . ?
C1 N2 N1 101.07(14) . . ?
C1 N2 K2 132.97(12) . 4_576 ?
N1 N2 K2 123.26(10) . 4_576 ?
C2 N3 C1 102.20(15) . . ?
C2 N3 K1 106.26(12) . 3_676 ?
C1 N3 K1 108.89(13) . 3_676 ?
C2 N3 K1 84.64(11) . 2_645 ?
C1 N3 K1 165.56(14) . 2_645 ?
K1 N3 K1 80.81(4) 3_676 2_645 ?
N5 N4 C2 116.39(14) . . ?
N5 N4 K1 139.06(11) . 2_645 ?
C2 N4 K1 102.15(10) . 2_645 ?
N4 N5 C3 122.84(14) . . ?
O2 N6 O1 120.14(13) . . ?
O2 N6 C5 123.33(13) . . ?
O1 N6 C5 116.51(13) . . ?
O2 N6 K1 62.09(8) . 4_585 ?
O1 N6 K1 61.30(7) . 4_585 ?
C5 N6 K1 162.63(10) . 4_585 ?
O4 N7 O3 120.12(13) . . ?
O4 N7 C5 117.18(13) . . ?
O3 N7 C5 122.70(13) . . ?
O4 N7 K1 72.11(8) . 4_586 ?
O3 N7 K1 56.06(8) . 4_586 ?
C5 N7 K1 151.57(10) . 4_586 ?
O4 N7 K2 104.07(9) . 3_575 ?
O3 N7 K2 56.13(8) . 3_575 ?
C5 N7 K2 108.98(9) . 3_575 ?
K1 N7 K2 93.19(3) 4_586 3_575 ?
N9 N8 C4 116.79(14) . . ?
N9 N8 K2 114.13(10) . 4_576 ?
C4 N8 K2 118.43(10) . 4_576 ?
O5 N9 O6 121.48(16) . . ?
O5 N9 N8 122.38(14) . . ?
O6 N9 N8 116.03(16) . . ?
N6 O1 K1 95.28(8) . 4_585 ?
N6 O1 K2 119.20(9) . . ?
K1 O1 K2 106.19(4) 4_585 . ?
N6 O2 K1 129.14(10) . . ?
N6 O2 K1 94.71(9) . 4_585 ?
K1 O2 K1 100.51(4) . 4_585 ?
N7 O3 K1 101.54(9) . 4_586 ?
N7 O3 K1 125.78(10) . . ?
K1 O3 K1 95.98(4) 4_586 . ?
N7 O3 K2 103.06(9) . 3_575 ?
K1 O3 K2 117.57(4) 4_586 3_575 ?
K1 O3 K2 113.17(4) . 3_575 ?
N7 O4 K2 142.06(10) . 1_556 ?
N7 O4 K1 85.17(9) . 4_586 ?
K2 O4 K1 92.83(3) 1_556 4_586 ?
N9 O5 K2 104.34(11) . 3_575 ?
N9 O5 K2 130.85(11) . . ?
K2 O5 K2 122.86(4) 3_575 . ?
N9 O6 K1 129.45(12) . 2_545 ?
N9 O6 K2 115.97(11) . 1_556 ?
K1 O6 K2 114.36(5) 2_545 1_556 ?
N9 O6 K2 88.44(11) . 3_575 ?
K1 O6 K2 90.44(4) 2_545 3_575 ?
K2 O6 K2 96.42(5) 1_556 3_575 ?

loop_
_geom_bond_atom_site_label_1
_geom_bond_atom_site_label_2
_geom_bond_distance
_geom_bond_site_symmetry_2
_geom_bond_publ_flag
K1 O2 2.6979(12) . ?
K1 O3 2.7432(13) 4_585 ?
K1 O1 2.7680(12) 4_586 ?
K1 O2 2.7864(13) 4_586 ?
K1 O6 2.8472(15) 2 ?
K1 O3 2.9301(13) . ?
K1 N4 2.9553(15) 2_655 ?
K1 O4 3.0940(13) 4_585 ?
K1 N6 3.1424(13) 4_586 ?
K1 N3 3.1486(18) 3_676 ?
K1 N7 3.2396(14) 4_585 ?
K1 N3 3.3533(18) 2_655 ?
K2 O1 2.7930(13) . ?
K2 N2 2.8239(16) 4_575 ?
K2 O6 2.9423(16) 1_554 ?
K2 O3 2.9446(14) 3_575 ?
K2 O4 3.0448(13) 1_554 ?
K2 O5 3.0707(14) 3_575 ?
K2 N8 3.1382(15) 4_575 ?
K2 O5 3.1477(16) . ?
K2 O6 3.3937(19) 3_575 ?
K2 N7 3.4546(14) 3_575 ?
K2 K2 4.7336(10) 3_574 ?
C1 N2 1.326(2) . ?
C1 N3 1.347(3) . ?
C1 H1 0.9300 . ?
C2 N3 1.335(2) . ?
C2 N4 1.338(2) . ?
C2 N1 1.369(2) . ?
C3 N5 1.350(2) . ?
C3 C4 1.415(2) . ?
C3 C5 1.470(2) . ?
C4 N8 1.348(2) . ?
C4 N1 1.370(2) . ?
C5 N7 1.364(2) . ?
C5 N6 1.382(2) . ?
N1 N2 1.3653(19) . ?
N4 N5 1.317(2) . ?
N6 O2 1.2417(18) . ?
N6 O1 1.2546(17) . ?
N7 O4 1.2558(18) . ?
N7 O3 1.2598(18) . ?
N8 N9 1.346(2) . ?
N9 O5 1.232(2) . ?
N9 O6 1.2388(19) . ?

loop_
_geom_hbond_atom_site_label_D
_geom_hbond_atom_site_label_H
_geom_hbond_atom_site_label_A
_geom_hbond_distance_DH
_geom_hbond_distance_HA
_geom_hbond_distance_DA
_geom_hbond_angle_DHA
_geom_hbond_site_symmetry_A
_geom_hbond_publ_flag
C1 H1 N5 0.93 2.67 3.410(2) 137.0 2_645 yes

loop_
_geom_torsion_atom_site_label_1
_geom_torsion_atom_site_label_2
_geom_torsion_atom_site_label_3
_geom_torsion_atom_site_label_4
_geom_torsion
_geom_torsion_site_symmetry_1
_geom_torsion_site_symmetry_2
_geom_torsion_site_symmetry_3
_geom_torsion_site_symmetry_4
_geom_torsion_publ_flag
N5 C3 C4 N8 172.78(18) . . . . ?
C5 C3 C4 N8 -8.8(3) . . . . ?
N5 C3 C4 N1 0.9(2) . . . . ?
C5 C3 C4 N1 179.33(14) . . . . ?
N5 C3 C5 N7 -118.56(16) . . . . ?
C4 C3 C5 N7 62.9(2) . . . . ?
N5 C3 C5 N6 69.36(18) . . . . ?
C4 C3 C5 N6 -109.22(18) . . . . ?
N3 C2 N1 N2 -0.2(2) . . . . ?
N4 C2 N1 N2 179.20(17) . . . . ?
K1 C2 N1 N2 100.2(6) 2_645 . . . ?
N3 C2 N1 C4 -178.19(15) . . . . ?
N4 C2 N1 C4 1.2(3) . . . . ?
K1 C2 N1 C4 -77.9(6) 2_645 . . . ?
N8 C4 N1 N2 6.9(2) . . . . ?
C3 C4 N1 N2 -179.20(16) . . . . ?
N8 C4 N1 C2 -175.36(15) . . . . ?
C3 C4 N1 C2 -1.5(2) . . . . ?
N3 C1 N2 N1 0.8(2) . . . . ?
N3 C1 N2 K2 161.90(14) . . . 4_576 ?
C2 N1 N2 C1 -0.4(2) . . . . ?
C4 N1 N2 C1 177.57(17) . . . . ?
C2 N1 N2 K2 -163.88(11) . . . 4_576 ?
C4 N1 N2 K2 14.1(2) . . . 4_576 ?
N4 C2 N3 C1 -178.70(19) . . . . ?
N1 C2 N3 C1 0.6(2) . . . . ?
K1 C2 N3 C1 -167.13(16) 2_645 . . . ?
N4 C2 N3 K1 67.2(2) . . . 3_676 ?
N1 C2 N3 K1 -113.48(12) . . . 3_676 ?
K1 C2 N3 K1 78.79(6) 2_645 . . 3_676 ?
N4 C2 N3 K1 -11.58(19) . . . 2_645 ?
N1 C2 N3 K1 167.73(13) . . . 2_645 ?
N2 C1 N3 C2 -0.9(3) . . . . ?
N2 C1 N3 K1 111.19(18) . . . 3_676 ?
N2 C1 N3 K1 -118.1(4) . . . 2_645 ?
N3 C2 N4 N5 179.23(18) . . . . ?
N1 C2 N4 N5 0.0(3) . . . . ?
K1 C2 N4 N5 165.82(18) 2_645 . . . ?
N3 C2 N4 K1 13.4(2) . . . 2_645 ?
N1 C2 N4 K1 -165.82(14) . . . 2_645 ?
C2 N4 N5 C3 -0.6(2) . . . . ?
K1 N4 N5 C3 157.96(13) 2_645 . . . ?
C4 C3 N5 N4 0.1(3) . . . . ?
C5 C3 N5 N4 -178.49(15) . . . . ?
N7 C5 N6 O2 9.5(2) . . . . ?
C3 C5 N6 O2 -178.43(14) . . . . ?
N7 C5 N6 O1 -169.15(13) . . . . ?
C3 C5 N6 O1 2.9(2) . . . . ?
N7 C5 N6 K1 112.6(3) . . . 4_585 ?
C3 C5 N6 K1 -75.4(4) . . . 4_585 ?
N6 C5 N7 O4 167.83(14) . . . . ?
C3 C5 N7 O4 -4.0(2) . . . . ?
N6 C5 N7 O3 -11.3(2) . . . . ?
C3 C5 N7 O3 176.88(14) . . . . ?
N6 C5 N7 K1 -89.3(2) . . . 4_586 ?
C3 C5 N7 K1 98.9(2) . . . 4_586 ?
N6 C5 N7 K2 50.08(16) . . . 3_575 ?
C3 C5 N7 K2 -121.77(12) . . . 3_575 ?
N1 C4 N8 N9 -164.23(14) . . . . ?
C3 C4 N8 N9 24.0(3) . . . . ?
N1 C4 N8 K2 -21.65(17) . . . 4_576 ?
C3 C4 N8 K2 166.55(15) . . . 4_576 ?
C4 N8 N9 O5 31.4(2) . . . . ?
K2 N8 N9 O5 -112.80(14) 4_576 . . . ?
C4 N8 N9 O6 -152.33(16) . . . . ?
K2 N8 N9 O6 63.51(17) 4_576 . . . ?
O2 N6 O1 K1 20.78(14) . . . 4_585 ?
C5 N6 O1 K1 -160.53(11) . . . 4_585 ?
O2 N6 O1 K2 -91.08(14) . . . . ?
C5 N6 O1 K2 87.61(14) . . . . ?
K1 N6 O1 K2 -111.86(9) 4_585 . . . ?
O1 N6 O2 K1 -128.26(12) . . . . ?
C5 N6 O2 K1 53.14(19) . . . . ?
K1 N6 O2 K1 -107.64(11) 4_585 . . . ?
O1 N6 O2 K1 -20.61(14) . . . 4_585 ?
C5 N6 O2 K1 160.78(13) . . . 4_585 ?
O4 N7 O3 K1 35.08(15) . . . 4_586 ?
C5 N7 O3 K1 -145.85(12) . . . 4_586 ?
K2 N7 O3 K1 122.16(7) 3_575 . . 4_586 ?
O4 N7 O3 K1 141.23(11) . . . . ?
C5 N7 O3 K1 -39.70(19) . . . . ?
K1 N7 O3 K1 106.15(11) 4_586 . . . ?
K2 N7 O3 K1 -131.69(11) 3_575 . . . ?
O4 N7 O3 K2 -87.08(14) . . . 3_575 ?
C5 N7 O3 K2 91.98(14) . . . 3_575 ?
K1 N7 O3 K2 -122.16(7) 4_586 . . 3_575 ?
O3 N7 O4 K2 58.3(2) . . . 1_556 ?
C5 N7 O4 K2 -120.79(15) . . . 1_556 ?
K1 N7 O4 K2 88.40(14) 4_586 . . 1_556 ?
K2 N7 O4 K2 -0.42(17) 3_575 . . 1_556 ?
O3 N7 O4 K1 -30.07(13) . . . 4_586 ?
C5 N7 O4 K1 150.81(12) . . . 4_586 ?
K2 N7 O4 K1 -88.82(5) 3_575 . . 4_586 ?
O6 N9 O5 K2 30.46(18) . . . 3_575 ?
N8 N9 O5 K2 -153.43(13) . . . 3_575 ?
O6 N9 O5 K2 -133.58(15) . . . . ?
N8 N9 O5 K2 42.5(2) . . . . ?
O5 N9 O6 K1 62.9(2) . . . 2_545 ?
N8 N9 O6 K1 -113.45(16) . . . 2_545 ?
O5 N9 O6 K2 -122.77(15) . . . 1_556 ?
N8 N9 O6 K2 60.88(18) . . . 1_556 ?
O5 N9 O6 K2 -26.39(16) . . . 3_575 ?
N8 N9 O6 K2 157.26(13) . . . 3_575 ?
